data_4511484
loop_
_publ_author_name
'Dong, Yu-Bin'
'Wang, Le'
'Ma, Jian-Ping'
'Zhao, Xia-Xia'
'Shen, Da-Zhong'
'Huang, Ru-Qi'

_publ_section_title
;
 Ag(I) Complexes Generated from Double Schiff-Base Ligand with Thiazole as
 the Terminal Binding Sites
;
_journal_issue 11
_journal_name_full 'Crystal Growth &amp; Design'
_journal_page_first 2475
_journal_paper_doi 10.1021/cg060158g
_journal_volume 6
_journal_year 2006
_chemical_formula_sum 'C2.86 H2.86 Ag0.57 N1.71 O1.71 S0.57'
_chemical_formula_weight 168.60
_chemical_name_systematic
; 
 ? 
;
_space_group_IT_number 15
_symmetry_space_group_name_Hall '-C 2yc'
_symmetry_space_group_name_H-M 'C 1 2/c 1'
_atom_sites_solution_hydrogens geom
_atom_sites_solution_primary direct
_atom_sites_solution_secondary difmap
_audit_creation_method SHELXL-97
_cell_angle_alpha 90.00
_cell_angle_beta 117.339(5)
_cell_angle_gamma 90.00
_cell_formula_units_Z 14
_cell_length_a 20.606(9)
_cell_length_b 9.489(4)
_cell_length_c 9.697(4)
_cell_measurement_temperature 293(2)
_cell_volume 1684.3(12)
_computing_structure_refinement 'SHELXL-97 (Sheldrick, 1997)'
_computing_structure_solution 'SHELXS-97 (Sheldrick, 1990)'
_diffrn_ambient_temperature 293(2)
_diffrn_measured_fraction_theta_full 0.996
_diffrn_measured_fraction_theta_max 0.996
_diffrn_radiation_monochromator graphite
_diffrn_radiation_source 'fine-focus sealed tube'
_diffrn_radiation_type MoK\a
_diffrn_radiation_wavelength 0.71073
_diffrn_reflns_av_R_equivalents 0.0335
_diffrn_reflns_av_sigmaI/netI 0.0388
_diffrn_reflns_limit_h_max 24
_diffrn_reflns_limit_h_min -24
_diffrn_reflns_limit_k_max 11
_diffrn_reflns_limit_k_min -11
_diffrn_reflns_limit_l_max 7
_diffrn_reflns_limit_l_min -11
_diffrn_reflns_number 4227
_diffrn_reflns_theta_full 25.02
_diffrn_reflns_theta_max 25.02
_diffrn_reflns_theta_min 2.23
_exptl_absorpt_coefficient_mu 2.617
_exptl_absorpt_correction_T_max 0.8803
_exptl_absorpt_correction_T_min 0.7272
_exptl_crystal_density_diffrn 2.327
_exptl_crystal_density_method 'not measured'
_exptl_crystal_F_000 1144
_exptl_crystal_size_max 0.13
_exptl_crystal_size_mid 0.08
_exptl_crystal_size_min 0.05
_refine_diff_density_max 0.588
_refine_diff_density_min -0.866
_refine_diff_density_rms 0.107
_refine_ls_extinction_method none
_refine_ls_goodness_of_fit_ref 1.045
_refine_ls_hydrogen_treatment mixed
_refine_ls_matrix_type full
_refine_ls_number_parameters 123
_refine_ls_number_reflns 1490
_refine_ls_number_restraints 0
_refine_ls_restrained_S_all 1.045
_refine_ls_R_factor_all 0.0461
_refine_ls_R_factor_gt 0.0393
_refine_ls_shift/su_max 0.000
_refine_ls_shift/su_mean 0.000
_refine_ls_structure_factor_coef Fsqd
_refine_ls_weighting_details 'calc w=1/[\s^2^(Fo^2^)+(0.0487P)^2^+6.3924P] where P=(Fo^2^+2Fc^2^)/3'
_refine_ls_weighting_scheme calc
_refine_ls_wR_factor_gt 0.0978
_refine_ls_wR_factor_ref 0.1020
_reflns_number_gt 1287
_reflns_number_total 1490
_reflns_threshold_expression >2sigma(I)
_cod_data_source_file cg060158gsi20060322_030649.cif
_cod_data_source_block 5
_cod_original_cell_volume 1684.2(13)
_cod_database_code 4511484

loop_
_symmetry_equiv_pos_as_xyz
'x, y, z'
'-x, y, -z+1/2'
'x+1/2, y+1/2, z'
'-x+1/2, y+1/2, -z+1/2'
'-x, -y, -z'
'x, -y, z-1/2'
'-x+1/2, -y+1/2, -z'
'x+1/2, -y+1/2, z-1/2'

loop_
_atom_site_label
_atom_site_type_symbol
_atom_site_fract_x
_atom_site_fract_y
_atom_site_fract_z
_atom_site_U_iso_or_equiv
_atom_site_adp_type
_atom_site_occupancy
_atom_site_symmetry_multiplicity
_atom_site_calc_flag
_atom_site_refinement_flags
Ag1 Ag 0.44112(3) 0.14588(5) 0.45015(5) 0.0570(2) Uani 1 1 d .
S2 S 0.26928(7) 0.44983(14) 0.48388(15) 0.0439(3) Uani 1 1 d .
C1 C 0.4127(3) 0.3635(4) 0.6729(6) 0.0314(10) Uani 1 1 d .
C2 C 0.3471(3) 0.3555(5) 0.5234(6) 0.0328(10) Uani 1 1 d .
N1 N 0.3409(2) 0.2776(4) 0.4061(4) 0.0345(9) Uani 1 1 d .
N2 N 0.4688(2) 0.3007(4) 0.6787(4) 0.0353(9) Uani 1 1 d .
C12 C 0.2285(3) 0.3817(6) 0.3020(6) 0.0446(13) Uani 1 1 d .
H12 H 0.1812 0.4023 0.2270 0.054 Uiso 1 1 calc R
C13 C 0.2745(3) 0.2938(6) 0.2824(6) 0.0422(12) Uani 1 1 d .
H13 H 0.2615 0.2468 0.1892 0.051 Uiso 1 1 calc R
C16 C 0.41119(16) 0.4423(6) 0.8042(4) 0.0515(14) Uani 1 1 d .
H16A H 0.4376 0.3904 0.8988 0.077 Uiso 1 1 calc R
H16B H 0.3615 0.4545 0.7850 0.077 Uiso 1 1 calc R
H16C H 0.4335 0.5329 0.8135 0.077 Uiso 1 1 calc R
N3 N 0.58566(17) 0.1347(3) 0.4045(3) 0.0623(14) Uani 1 1 d R
O1 O 0.56650(16) 0.1092(3) 0.5053(3) 0.0534(10) Uani 1 1 d R
O4 O 0.5974(5) 0.0479(8) 0.3332(8) 0.125(3) Uani 1 1 d .
O5 O 0.6282(7) 0.2332(16) 0.4194(13) 0.111(5) Uani 0.50 1 d P
O5' O 0.5505(7) 0.2470(11) 0.3197(13) 0.089(3) Uani 0.50 1 d P

loop_
_atom_site_aniso_label
_atom_site_aniso_U_11
_atom_site_aniso_U_22
_atom_site_aniso_U_33
_atom_site_aniso_U_23
_atom_site_aniso_U_13
_atom_site_aniso_U_12
Ag1 0.0558(3) 0.0614(3) 0.0564(3) -0.0094(2) 0.0281(3) 0.0144(2)
S2 0.0367(7) 0.0520(8) 0.0421(7) 0.0018(6) 0.0173(6) 0.0103(6)
C1 0.034(3) 0.029(2) 0.034(2) -0.0019(18) 0.018(2) -0.0001(19)
C2 0.031(2) 0.031(2) 0.038(3) 0.0051(19) 0.018(2) 0.0008(19)
N1 0.033(2) 0.040(2) 0.031(2) -0.0023(17) 0.0151(17) -0.0001(17)
N2 0.028(2) 0.044(2) 0.030(2) -0.0005(17) 0.0106(16) -0.0011(18)
C12 0.033(3) 0.051(3) 0.038(3) 0.006(2) 0.007(2) 0.000(2)
C13 0.046(3) 0.044(3) 0.033(3) -0.002(2) 0.015(2) -0.008(2)
C16 0.048(3) 0.062(4) 0.042(3) -0.012(3) 0.019(3) 0.007(3)
N3 0.081(4) 0.068(4) 0.052(3) 0.003(3) 0.042(3) -0.005(3)
O1 0.054(2) 0.068(3) 0.046(2) 0.0087(19) 0.0296(19) 0.0073(19)
O4 0.185(7) 0.135(5) 0.103(5) 0.038(4) 0.108(5) 0.082(5)
O5 0.112(9) 0.152(11) 0.069(7) 0.009(7) 0.039(7) -0.074(9)
O5' 0.114(9) 0.079(7) 0.079(7) 0.037(6) 0.048(7) 0.019(6)

loop_
_atom_type_symbol
_atom_type_description
_atom_type_scat_dispersion_real
_atom_type_scat_dispersion_imag
_atom_type_scat_source
C C 0.0033 0.0016 'International Tables Vol C Tables 4.2.6.8 and 6.1.1.4'
H H 0.0000 0.0000 'International Tables Vol C Tables 4.2.6.8 and 6.1.1.4'
N N 0.0061 0.0033 'International Tables Vol C Tables 4.2.6.8 and 6.1.1.4'
O O 0.0106 0.0060 'International Tables Vol C Tables 4.2.6.8 and 6.1.1.4'
S S 0.1246 0.1234 'International Tables Vol C Tables 4.2.6.8 and 6.1.1.4'
Ag Ag -0.8971 1.1015 'International Tables Vol C Tables 4.2.6.8 and 6.1.1.4'

loop_
_geom_angle_atom_site_label_1
_geom_angle_atom_site_label_2
_geom_angle_atom_site_label_3
_geom_angle
_geom_angle_site_symmetry_1
_geom_angle_site_symmetry_3
N1 Ag1 O1 155.05(13) . .
N1 Ag1 O1 116.36(18) . 5_656
O1 Ag1 O1 88.15(19) . 5_656
N1 Ag1 N2 70.22(13) . .
O1 Ag1 N2 95.94(11) . .
O1 Ag1 N2 115.28(14) 5_656 .
C12 S2 C2 90.0(3) . .
N2 C1 C2 115.2(4) . .
N2 C1 C16 124.7(4) . .
C2 C1 C16 120.1(4) . .
N1 C2 C1 124.5(4) . .
N1 C2 S2 113.0(4) . .
C1 C2 S2 122.5(4) . .
C2 N1 C13 111.1(4) . .
C2 N1 Ag1 115.3(3) . .
C13 N1 Ag1 133.6(3) . .
C1 N2 N2 116.7(4) . 2_656
C1 N2 Ag1 113.7(3) . .
N2 N2 Ag1 127.7(3) 2_656 .
C13 C12 S2 109.8(4) . .
C13 C12 H12 125.1 . .
S2 C12 H12 125.1 . .
C12 C13 N1 116.0(5) . .
C12 C13 H13 122.0 . .
N1 C13 H13 122.0 . .
C1 C16 H16A 109.5 . .
C1 C16 H16B 109.5 . .
H16A C16 H16B 109.5 . .
C1 C16 H16C 109.5 . .
H16A C16 H16C 109.5 . .
H16B C16 H16C 109.5 . .
O4 N3 O1 123.9(4) . .
O4 N3 O5 105.8(9) . .
O1 N3 O5 121.3(6) . .
O4 N3 O5' 113.5(6) . .
O1 N3 O5' 111.3(5) . .
O5 N3 O5' 68.0(8) . .
N3 O1 Ag1 119.73(9) . .
N3 O1 Ag1 113.48(7) . 5_656
Ag1 O1 Ag1 91.85(11) . 5_656

loop_
_geom_bond_atom_site_label_1
_geom_bond_atom_site_label_2
_geom_bond_distance
_geom_bond_site_symmetry_2
Ag1 N1 2.280(4) .
Ag1 O1 2.411(3) .
Ag1 O1 2.477(5) 5_656
Ag1 N2 2.497(4) .
S2 C12 1.695(6) .
S2 C2 1.718(5) .
C1 N2 1.279(6) .
C1 C2 1.461(7) .
C1 C16 1.489(5) .
C2 N1 1.313(6) .
N1 C13 1.352(6) .
N2 N2 1.391(7) 2_656
C12 C13 1.341(8) .
C12 H12 0.9300 .
C13 H13 0.9300 .
C16 H16A 0.9600 .
C16 H16B 0.9600 .
C16 H16C 0.9600 .
N3 O4 1.170(6) .
N3 O1 1.2345 .
N3 O5 1.243(11) .
N3 O5' 1.337(10) .
O1 Ag1 2.477(3) 5_656

loop_
_geom_torsion_atom_site_label_1
_geom_torsion_atom_site_label_2
_geom_torsion_atom_site_label_3
_geom_torsion_atom_site_label_4
_geom_torsion
_geom_torsion_site_symmetry_1
_geom_torsion_site_symmetry_4
N2 C1 C2 N1 7.8(7) . .
C16 C1 C2 N1 -173.1(5) . .
N2 C1 C2 S2 -172.0(3) . .
C16 C1 C2 S2 7.1(6) . .
C12 S2 C2 N1 -0.7(4) . .
C12 S2 C2 C1 179.1(4) . .
C1 C2 N1 C13 -178.8(4) . .
S2 C2 N1 C13 1.0(5) . .
C1 C2 N1 Ag1 1.2(6) . .
S2 C2 N1 Ag1 -179.0(2) . .
O1 Ag1 N1 C2 -64.2(5) . .
O1 Ag1 N1 C2 104.2(3) 5_656 .
N2 Ag1 N1 C2 -5.0(3) . .
O1 Ag1 N1 C13 115.8(5) . .
O1 Ag1 N1 C13 -75.8(5) 5_656 .
N2 Ag1 N1 C13 175.0(5) . .
C2 C1 N2 N2 -177.2(3) . 2_656
C16 C1 N2 N2 3.7(6) . 2_656
C2 C1 N2 Ag1 -11.5(5) . .
C16 C1 N2 Ag1 169.4(4) . .
N1 Ag1 N2 C1 9.3(3) . .
O1 Ag1 N2 C1 167.9(3) . .
O1 Ag1 N2 C1 -101.3(4) 5_656 .
N1 Ag1 N2 N2 173.0(4) . 2_656
O1 Ag1 N2 N2 -28.3(4) . 2_656
O1 Ag1 N2 N2 62.4(4) 5_656 2_656
C2 S2 C12 C13 0.3(4) . .
S2 C12 C13 N1 0.3(6) . .
C2 N1 C13 C12 -0.8(6) . .
Ag1 N1 C13 C12 179.1(4) . .
O4 N3 O1 Ag1 -104.9(6) . .
O5 N3 O1 Ag1 112.6(9) . .
O5' N3 O1 Ag1 36.1(6) . .
O4 N3 O1 Ag1 1.9(5) . 5_656
O5 N3 O1 Ag1 -140.6(9) . 5_656
O5' N3 O1 Ag1 142.9(6) . 5_656
N1 Ag1 O1 N3 -71.9(3) . .
O1 Ag1 O1 N3 118.53(15) 5_656 .
N2 Ag1 O1 N3 -126.24(11) . .
N1 Ag1 O1 Ag1 169.6(2) . 5_656
O1 Ag1 O1 Ag1 0.00(9) 5_656 5_656
N2 Ag1 O1 Ag1 115.23(12) . 5_656
